data_2013461
loop_
_publ_author_name
'Cuesta, Rafael'
'Glidewell, Christopher'
'L\'opez, Rafael'
'Low, John N.'

_publ_section_title
;Potassium
 <i>N</i>-(6-amino-3,4-dihydro-3-methyl-5-nitroso-4-oxopyrimidin-2-yl)-(<i>S</i>)-aspartate
 <i>N</i>-(6-amino-3,4-dihydro-3-methyl-5-nitroso-4-oxopyrimidin-2-yl)-(<i>S</i>)-aspartic
 acid 4.88-hydrate: a two-dimensional coordination polymer
;
_journal_issue 8
_journal_name_full 'Acta Crystallographica Section C'
_journal_page_first m315
_journal_page_last m318
_journal_paper_doi 10.1107/S0108270103013106
_journal_volume 59
_journal_year 2003
_chemical_formula_iupac 'K 1+, C9 H10 N5 O6 1-, C9 H11 N5 O6, 4.88H2 O'
_chemical_formula_moiety 'K 1+, C9 H10 N5 O6 1-, C9 H11 N5 O6, 4.88H2 O'
_chemical_formula_sum 'C18 H30.76 K N10 O16.88'
_chemical_formula_weight 696.52
_chemical_name_systematic
;
Potassium N-(6-amino-3,4-dihydro-3-methyl-5-nitroso-
4-oxopyrimidin-2-yl)-(S)-aspartate N-(6-amino-3,4-dihydro-3-methyl-
5-nitroso-4-oxopyrimidin-2-yl)-(S)-aspartic
acid 4.88(hydrate)
;
_space_group_IT_number 19
_symmetry_cell_setting orthorhombic
_symmetry_space_group_name_Hall 'P 2ac 2ab'
_symmetry_space_group_name_H-M 'P 21 21 21'
_atom_sites_solution_hydrogens geom
_atom_sites_solution_primary direct
_atom_sites_solution_secondary difmap
_cell_angle_alpha 90.00
_cell_angle_beta 90.00
_cell_angle_gamma 90.00
_cell_formula_units_Z 4
_cell_length_a 7.49860(10)
_cell_length_b 13.0997(2)
_cell_length_c 29.5866(6)
_cell_measurement_reflns_used 6543
_cell_measurement_temperature 120(2)
_cell_measurement_theta_max 27.52
_cell_measurement_theta_min 3.05
_cell_volume 2906.27(8)
_computing_cell_refinement 'DENZO--SMN (Otwinowski & Minor, 1997)'
_computing_data_collection 'KappaCCD Server Software (Nonius, 1997)'
_computing_data_reduction DENZO--SMN
_computing_molecular_graphics 'PLATON (Spek, 2003)'
_computing_publication_material 'SHELXL97 and PRPKAPPA (Ferguson, 1999)'
_computing_structure_refinement 'SHELXL97 (Sheldrick, 1997)'
_computing_structure_solution 'SHELXS97 (Sheldrick, 1997)'
_diffrn_ambient_temperature 120(2)
_diffrn_measured_fraction_theta_full 0.994
_diffrn_measured_fraction_theta_max 0.994
_diffrn_measurement_device_type 'NONIUS KappaCCD'
_diffrn_measurement_method '\f scans, and \w scans with \k offsets'
_diffrn_radiation_monochromator graphite
_diffrn_radiation_source 'rotating anode'
_diffrn_radiation_type 'Mo K\a'
_diffrn_radiation_wavelength 0.71073
_diffrn_reflns_av_R_equivalents 0.0711
_diffrn_reflns_av_sigmaI/netI 0.0807
_diffrn_reflns_limit_h_max 9
_diffrn_reflns_limit_h_min -9
_diffrn_reflns_limit_k_max 14
_diffrn_reflns_limit_k_min -17
_diffrn_reflns_limit_l_max 38
_diffrn_reflns_limit_l_min -37
_diffrn_reflns_number 21931
_diffrn_reflns_theta_full 27.52
_diffrn_reflns_theta_max 27.52
_diffrn_reflns_theta_min 3.05
_diffrn_standards_decay_% negligible
_exptl_absorpt_coefficient_mu 0.278
_exptl_absorpt_correction_T_max 0.986
_exptl_absorpt_correction_T_min 0.941
_exptl_absorpt_correction_type multi-scan
_exptl_absorpt_process_details '(DENZO--SMN; Otwinowski & Minor, 1997)'
_exptl_crystal_colour red
_exptl_crystal_density_diffrn 1.591
_exptl_crystal_density_method 'not measured'
_exptl_crystal_description needle
_exptl_crystal_F_000 1451.32
_exptl_crystal_size_max 0.35
_exptl_crystal_size_mid 0.10
_exptl_crystal_size_min 0.06
_refine_diff_density_max 0.658
_refine_diff_density_min -0.582
_refine_ls_abs_structure_details 'Flack (1983), 2893 Friedel pairs'
_refine_ls_abs_structure_Flack 0.00(5)
_refine_ls_extinction_method none
_refine_ls_goodness_of_fit_ref 1.038
_refine_ls_hydrogen_treatment constr
_refine_ls_matrix_type full
_refine_ls_number_parameters 422
_refine_ls_number_reflns 6543
_refine_ls_number_restraints 0
_refine_ls_restrained_S_all 1.038
_refine_ls_R_factor_all 0.0726
_refine_ls_R_factor_gt 0.0518
_refine_ls_shift/su_max 0.001
_refine_ls_shift/su_mean 0.000
_refine_ls_structure_factor_coef Fsqd
_refine_ls_weighting_details 'w=1/[\s^2^(Fo^2^)+(0.0292P)^2^+1.9469P] where P=(Fo^2^+2Fc^2^)/3'
_refine_ls_weighting_scheme calc
_refine_ls_wR_factor_gt 0.1036
_refine_ls_wR_factor_ref 0.1144
_reflns_number_gt 5256
_reflns_number_total 6543
_reflns_threshold_expression I>2\s(I)
_cod_data_source_file gg1168.cif
_cod_data_source_block I
_cod_depositor_comments
;
The following automatic conversions were performed:

'_exptl_absorpt_correction_type' value 'Multi-scan' changed to
'multi-scan' according to
/home/saulius/struct/CIF-dictionaries/cif_core.dic dictionary named
'cif_core.dic' version 2.4.1 from 2010-06-29.

Automatic conversion script
Id: cif_fix_values 1715 2011-07-08 13:25:40Z adriana 
;
_cod_database_code 2013461
_cod_database_fobs_code 2013461

loop_
_symmetry_equiv_pos_as_xyz
'x, y, z'
'-x+1/2, -y, z+1/2'
'x+1/2, -y+1/2, -z'
'-x, y+1/2, -z+1/2'

loop_
_atom_site_label
_atom_site_fract_x
_atom_site_fract_y
_atom_site_fract_z
_atom_site_U_iso_or_equiv
_atom_site_adp_type
_atom_site_calc_flag
_atom_site_refinement_flags
_atom_site_occupancy
_atom_site_disorder_assembly
_atom_site_disorder_group
_atom_site_type_symbol
K1 0.14017(9) 0.69196(5) 0.49688(2) 0.02062(16) Uani d . 1 . . K
N11 0.3778(3) 0.65195(19) 0.30134(8) 0.0143(5) Uani d . 1 . . N
C12 0.4557(4) 0.7391(2) 0.31210(10) 0.0145(6) Uani d . 1 . . C
N12 0.5311(3) 0.79242(19) 0.27860(8) 0.0150(5) Uani d . 1 . . N
C122 0.3275(4) 0.7430(2) 0.21636(10) 0.0171(7) Uani d . 1 . . C
C121 0.5214(4) 0.7566(2) 0.23173(10) 0.0151(6) Uani d . 1 . . C
O121 0.2171(3) 0.81012(17) 0.23024(7) 0.0192(5) Uani d . 1 . . O
O122 0.2938(3) 0.67396(17) 0.18868(7) 0.0210(5) Uani d . 1 . . O
C123 0.6364(4) 0.6633(2) 0.22258(10) 0.0165(6) Uani d . 1 . . C
C124 0.8327(4) 0.6805(2) 0.22802(9) 0.0171(6) Uani d . 1 . . C
O123 0.9349(3) 0.61502(19) 0.24087(8) 0.0262(6) Uani d . 1 . . O
O124 0.8846(3) 0.77407(18) 0.21657(8) 0.0252(5) Uani d . 1 . . O
N13 0.4647(4) 0.77896(19) 0.35544(8) 0.0171(6) Uani d . 1 . . N
C13 0.5460(5) 0.8791(2) 0.36356(11) 0.0239(8) Uani d . 1 . . C
C14 0.3952(4) 0.7251(2) 0.39206(10) 0.0167(7) Uani d . 1 . . C
O14 0.4085(3) 0.75943(17) 0.43065(7) 0.0225(5) Uani d . 1 . . O
C15 0.3107(4) 0.6273(2) 0.38114(10) 0.0163(7) Uani d . 1 . . C
O15 0.1630(3) 0.49228(16) 0.40951(7) 0.0222(5) Uani d . 1 . . O
N15 0.2417(4) 0.5793(2) 0.41642(8) 0.0187(6) Uani d . 1 . . N
C16 0.3076(4) 0.5941(2) 0.33406(10) 0.0163(7) Uani d . 1 . . C
N16 0.2360(4) 0.5066(2) 0.32266(9) 0.0198(6) Uani d . 1 . . N
N21 0.1753(4) 1.08915(19) 0.62104(8) 0.0183(6) Uani d . 1 . . N
C22 0.1359(4) 1.0934(2) 0.57742(10) 0.0169(6) Uani d . 1 . . C
N22 0.0645(4) 1.1782(2) 0.56070(8) 0.0201(6) Uani d . 1 . . N
C221 0.0660(5) 1.2746(2) 0.58422(11) 0.0244(8) Uani d . 1 . . C
C222 -0.1177(5) 1.3121(3) 0.59578(10) 0.0257(8) Uani d . 1 . . C
O221 -0.2291(4) 1.2415(2) 0.60677(10) 0.0453(8) Uani d . 1 . . O
O222 -0.1500(4) 1.40394(18) 0.59728(9) 0.0371(7) Uani d . 1 . . O
C223 0.1699(5) 1.3538(3) 0.55727(11) 0.0267(8) Uani d . 1 . . C
C224 0.0916(5) 1.3735(3) 0.51116(11) 0.0234(8) Uani d . 1 . . C
O223 -0.0138(3) 1.31679(18) 0.49232(7) 0.0296(6) Uani d . 1 . . O
O224 0.1570(3) 1.45686(17) 0.49261(7) 0.0283(6) Uani d . 1 . . O
N23 0.1665(4) 1.0155(2) 0.54696(8) 0.0179(6) Uani d . 1 . . N
C23 0.1254(5) 1.0283(2) 0.49871(10) 0.0236(7) Uani d . 1 . . C
C24 0.2493(4) 0.9257(2) 0.56066(10) 0.0189(7) Uani d . 1 . . C
O24 0.2923(3) 0.86121(17) 0.53267(7) 0.0229(5) Uani d . 1 . . O
C25 0.2813(4) 0.9159(2) 0.60906(10) 0.0184(7) Uani d . 1 . . C
N25 0.3485(4) 0.8254(2) 0.62120(9) 0.0205(6) Uani d . 1 . . N
O25 0.3798(3) 0.81102(18) 0.66367(7) 0.0240(5) Uani d . 1 . . O
C26 0.2463(4) 1.0029(2) 0.63769(10) 0.0167(7) Uani d . 1 . . C
N26 0.2848(4) 1.0009(2) 0.68087(8) 0.0201(6) Uani d . 1 . . N
O1 0.4270(3) 0.66524(18) 0.55405(8) 0.0297(6) Uani d . 1 . . O
O2 0.7524(3) 0.96926(16) 0.27425(7) 0.0206(5) Uani d . 1 . . O
O3 1.0547(3) 0.86206(17) 0.31114(7) 0.0252(5) Uani d . 1 . . O
O4 0.5677(4) 0.5247(2) 0.61381(9) 0.0295(8) Uani d P 0.883(5) A -1 O
O5 0.4768(3) 0.3244(2) 0.62752(8) 0.0282(8) Uani d P 0.883(5) A -1 O
O6 0.482(3) 0.4608(15) 0.6348(7) 0.025(6) Uiso d P 0.117(5) A -2 O
H12 0.5872 0.8498 0.2848 0.018 Uiso calc R 1 . . H
H121 0.5719 0.8128 0.2127 0.018 Uiso calc R 1 . . H
H12A 0.5993 0.6080 0.2433 0.020 Uiso calc R 1 . . H
H12B 0.6133 0.6397 0.1913 0.020 Uiso calc R 1 . . H
H124 1.0325 0.7855 0.2202 0.038 Uiso d R 1 . . H
H13A 0.6747 0.8750 0.3581 0.036 Uiso calc R 1 . . H
H13B 0.5244 0.8997 0.3949 0.036 Uiso calc R 1 . . H
H13C 0.4932 0.9295 0.3431 0.036 Uiso calc R 1 . . H
H16A 0.2350 0.4874 0.2942 0.024 Uiso calc R 1 . . H
H16B 0.1889 0.4670 0.3435 0.024 Uiso calc R 1 . . H
H22 0.0138 1.1754 0.5339 0.024 Uiso calc R 1 . . H
H221 0.1310 1.2640 0.6133 0.029 Uiso calc R 1 . . H
H21E -0.3430 1.2771 0.6131 0.054 Uiso d R 1 . . H
H22A 0.1724 1.4186 0.5745 0.032 Uiso calc R 1 . . H
H22B 0.2945 1.3301 0.5537 0.032 Uiso calc R 1 . . H
H224 0.1427 1.4760 0.4574 0.034 Uiso d R 1 . . H
H23A 0.1708 0.9695 0.4818 0.035 Uiso calc R 1 . . H
H23B 0.1821 1.0908 0.4875 0.035 Uiso calc R 1 . . H
H23C -0.0040 1.0333 0.4947 0.035 Uiso calc R 1 . . H
H26A 0.2638 1.0548 0.6978 0.024 Uiso calc R 1 . . H
H26B 0.3315 0.9456 0.6929 0.024 Uiso calc R 1 . . H
H1A 0.3933 0.7158 0.5728 0.036 Uiso d R 1 . . H
H1B 0.4535 0.6115 0.5718 0.036 Uiso d R 1 . . H
H2A 0.8628 0.9476 0.2813 0.025 Uiso d R 1 . . H
H2B 0.7449 1.0340 0.2842 0.025 Uiso d R 1 . . H
H3A 1.1437 0.8425 0.2885 0.030 Uiso d R 1 . . H
H3B 1.0059 0.7971 0.3220 0.030 Uiso d R 1 . . H
H4A 0.6697 0.4900 0.6093 0.035 Uiso d PR 0.883(5) A -1 H
H4B 0.5861 0.5639 0.6384 0.035 Uiso d PR 0.883(5) A -1 H
H5A 0.4013 0.3083 0.6536 0.034 Uiso d PR 0.883(5) A -1 H
H5B 0.4671 0.3987 0.6242 0.034 Uiso d PR 0.883(5) A -1 H

loop_
_atom_site_aniso_label
_atom_site_aniso_U_11
_atom_site_aniso_U_22
_atom_site_aniso_U_33
_atom_site_aniso_U_12
_atom_site_aniso_U_13
_atom_site_aniso_U_23
K1 0.0223(4) 0.0216(3) 0.0180(3) -0.0003(3) 0.0002(3) -0.0044(3)
N11 0.0151(14) 0.0150(12) 0.0128(12) -0.0032(11) 0.0019(10) 0.0003(10)
C12 0.0130(16) 0.0182(15) 0.0124(14) 0.0049(13) 0.0006(12) 0.0006(12)
N12 0.0151(13) 0.0156(13) 0.0144(12) -0.0028(11) -0.0003(10) 0.0002(10)
C122 0.0190(17) 0.0183(15) 0.0140(14) -0.0021(13) 0.0002(13) 0.0076(12)
C121 0.0155(16) 0.0165(15) 0.0134(15) -0.0018(13) 0.0012(12) 0.0018(12)
O121 0.0160(11) 0.0184(11) 0.0231(11) 0.0023(10) 0.0029(9) 0.0045(10)
O122 0.0217(12) 0.0251(12) 0.0160(11) -0.0013(10) -0.0011(9) 0.0012(10)
C123 0.0182(16) 0.0199(16) 0.0115(14) 0.0016(13) 0.0011(13) 0.0004(11)
C124 0.0145(16) 0.0242(16) 0.0127(14) 0.0027(14) 0.0050(12) 0.0022(13)
O123 0.0185(13) 0.0309(14) 0.0291(13) 0.0073(11) 0.0052(10) 0.0114(11)
O124 0.0181(13) 0.0239(12) 0.0336(13) -0.0009(10) -0.0003(11) 0.0046(10)
N13 0.0210(15) 0.0164(13) 0.0139(13) -0.0020(11) 0.0009(11) -0.0009(10)
C13 0.033(2) 0.0173(17) 0.0212(17) -0.0100(15) 0.0040(15) -0.0040(13)
C14 0.0148(17) 0.0201(16) 0.0152(15) 0.0021(13) 0.0021(13) 0.0027(12)
O14 0.0283(14) 0.0258(13) 0.0134(11) -0.0026(10) 0.0002(9) -0.0030(9)
C15 0.0194(18) 0.0174(15) 0.0122(14) 0.0025(13) -0.0011(12) -0.0003(12)
O15 0.0287(13) 0.0188(11) 0.0190(11) -0.0055(10) 0.0037(10) 0.0003(9)
N15 0.0214(15) 0.0163(13) 0.0186(13) 0.0012(12) 0.0027(12) 0.0030(11)
C16 0.0166(17) 0.0173(15) 0.0148(15) 0.0019(13) -0.0013(12) 0.0009(12)
N16 0.0259(16) 0.0194(14) 0.0141(13) -0.0057(12) 0.0033(12) -0.0015(11)
N21 0.0244(16) 0.0162(13) 0.0141(13) 0.0020(12) 0.0003(11) -0.0008(10)
C22 0.0174(17) 0.0163(15) 0.0170(15) -0.0041(13) 0.0031(13) -0.0005(12)
N22 0.0319(16) 0.0163(14) 0.0122(12) -0.0012(13) -0.0036(11) -0.0006(11)
C221 0.046(2) 0.0145(16) 0.0124(15) 0.0007(15) -0.0020(15) 0.0017(13)
C222 0.043(2) 0.0199(16) 0.0144(15) 0.0063(16) 0.0046(15) 0.0051(13)
O221 0.0403(18) 0.0273(15) 0.068(2) 0.0030(13) 0.0226(15) 0.0006(14)
O222 0.0456(17) 0.0220(13) 0.0436(16) 0.0090(12) -0.0072(14) -0.0034(11)
C223 0.037(2) 0.0231(17) 0.0203(17) -0.0030(16) -0.0030(15) 0.0028(14)
C224 0.0235(19) 0.0244(17) 0.0222(17) 0.0001(14) 0.0044(14) 0.0009(14)
O223 0.0373(14) 0.0290(13) 0.0224(12) -0.0109(12) -0.0083(11) 0.0051(11)
O224 0.0414(15) 0.0254(12) 0.0180(11) -0.0124(11) -0.0013(11) 0.0078(10)
N23 0.0193(15) 0.0185(14) 0.0160(13) 0.0005(11) 0.0009(11) -0.0044(10)
C23 0.031(2) 0.0244(16) 0.0151(15) 0.0016(15) -0.0033(15) -0.0027(13)
C24 0.0187(18) 0.0203(16) 0.0177(15) -0.0059(14) 0.0022(13) -0.0035(13)
O24 0.0283(14) 0.0202(12) 0.0203(12) 0.0010(10) 0.0016(10) -0.0070(10)
C25 0.0208(18) 0.0162(16) 0.0184(15) -0.0031(14) 0.0009(13) -0.0028(13)
N25 0.0231(15) 0.0180(13) 0.0204(13) -0.0017(12) -0.0014(12) -0.0012(11)
O25 0.0332(14) 0.0201(11) 0.0187(11) 0.0043(11) -0.0016(10) -0.0009(10)
C26 0.0163(17) 0.0155(15) 0.0183(15) -0.0034(13) 0.0007(13) 0.0006(12)
N26 0.0308(17) 0.0142(13) 0.0153(13) 0.0060(12) -0.0001(12) -0.0018(11)
O1 0.0371(15) 0.0257(13) 0.0261(13) 0.0121(12) -0.0029(11) -0.0066(10)
O2 0.0202(12) 0.0177(11) 0.0240(12) 0.0010(10) -0.0004(10) 0.0012(9)
O3 0.0285(14) 0.0225(12) 0.0245(12) -0.0007(11) 0.0042(10) 0.0001(10)
O4 0.0360(18) 0.0270(16) 0.0254(15) 0.0130(13) 0.0018(12) -0.0008(12)
O5 0.0247(16) 0.0342(17) 0.0256(15) 0.0034(13) 0.0062(11) 0.0033(12)

loop_
_atom_type_symbol
_atom_type_description
_atom_type_scat_dispersion_real
_atom_type_scat_dispersion_imag
_atom_type_scat_source
C C 0.0033 0.0016 'International Tables Vol C Tables 4.2.6.8 and 6.1.1.4'
H H 0.0000 0.0000 'International Tables Vol C Tables 4.2.6.8 and 6.1.1.4'
N N 0.0061 0.0033 'International Tables Vol C Tables 4.2.6.8 and 6.1.1.4'
O O 0.0106 0.0060 'International Tables Vol C Tables 4.2.6.8 and 6.1.1.4'
K K 0.2009 0.2494 'International Tables Vol C Tables 4.2.6.8 and 6.1.1.4'

loop_
_geom_angle_atom_site_label_1
_geom_angle_atom_site_label_2
_geom_angle_atom_site_label_3
_geom_angle_site_symmetry_1
_geom_angle_site_symmetry_3
_geom_angle
_geom_angle_publ_flag
O24 K1 O1 . . 62.35(7) no
O24 K1 O14 . 3_466 77.19(7) no
O1 K1 O14 . 3_466 92.44(7) no
O24 K1 O24 . 3_466 135.10(7) no
O1 K1 O24 . 3_466 150.98(8) no
O14 K1 O24 3_466 3_466 74.02(7) no
O24 K1 O1 . 3_466 84.65(7) no
O1 K1 O1 . 3_466 146.56(5) no
O14 K1 O1 3_466 3_466 84.82(7) no
O24 K1 O1 3_466 3_466 59.27(7) no
O24 K1 N15 . . 128.78(7) no
O1 K1 N15 . . 103.53(7) no
O14 K1 N15 3_466 . 153.65(8) no
O24 K1 N15 3_466 . 82.16(7) no
O1 K1 N15 3_466 . 92.67(7) no
O24 K1 O14 . . 74.14(6) no
O1 K1 O14 . . 85.03(7) no
O14 K1 O14 3_466 . 148.82(3) no
O24 K1 O14 3_466 . 119.78(7) no
O1 K1 O14 3_466 . 80.58(7) no
N15 K1 O14 . . 55.08(7) no
O24 K1 O224 . 1_545 144.68(7) no
O1 K1 O224 . 1_545 82.33(7) no
O14 K1 O224 3_466 1_545 106.30(7) no
O24 K1 O224 3_466 1_545 77.29(7) no
O1 K1 O224 3_466 1_545 130.43(7) no
N15 K1 O224 . 1_545 56.50(7) no
O14 K1 O224 . 1_545 104.15(7) no
C12 N11 C16 . . 119.3(3) no
N11 C12 N12 . . 117.3(3) no
N11 C12 N13 . . 124.8(3) no
N12 C12 N13 . . 117.9(3) no
C12 N12 C121 . . 120.8(3) no
C12 N12 H12 . . 119.6 no
C121 N12 H12 . . 119.6 no
O122 C122 O121 . . 125.5(3) no
O122 C122 C121 . . 118.1(3) no
O121 C122 C121 . . 116.1(3) no
N12 C121 C123 . . 113.5(2) no
N12 C121 C122 . . 111.4(2) no
C123 C121 C122 . . 113.1(3) no
N12 C121 H121 . . 106.1 no
C123 C121 H121 . . 106.1 no
C122 C121 H121 . . 106.1 no
C124 C123 C121 . . 114.7(3) no
C124 C123 H12A . . 108.6 no
C121 C123 H12A . . 108.6 no
C124 C123 H12B . . 108.6 no
C121 C123 H12B . . 108.6 no
H12A C123 H12B . . 107.6 no
O123 C124 O124 . . 123.2(3) no
O123 C124 C123 . . 123.4(3) no
O124 C124 C123 . . 113.5(3) no
C124 O124 H124 . . 112.7 no
C12 N13 C14 . . 120.7(3) no
C12 N13 C13 . . 120.6(3) no
C14 N13 C13 . . 118.7(3) no
N13 C13 H13A . . 109.5 no
N13 C13 H13B . . 109.5 no
H13A C13 H13B . . 109.5 no
N13 C13 H13C . . 109.5 no
H13A C13 H13C . . 109.5 no
H13B C13 H13C . . 109.5 no
O14 C14 N13 . . 120.4(3) no
O14 C14 C15 . . 124.0(3) no
N13 C14 C15 . . 115.6(3) no
C14 O14 K1 . 3_566 146.5(2) no
C14 O14 K1 . . 116.9(2) no
K1 O14 K1 3_566 . 89.02(6) no
N15 C15 C16 . . 127.2(3) no
N15 C15 C14 . . 114.2(3) no
C16 C15 C14 . . 118.6(3) no
O15 N15 C15 . . 118.0(3) no
O15 N15 K1 . . 117.13(17) no
C15 N15 K1 . . 120.5(2) no
N16 C16 N11 . . 118.1(3) no
N16 C16 C15 . . 120.9(3) no
N11 C16 C15 . . 121.0(3) no
C16 N16 H16A . . 120.0 no
C16 N16 H16B . . 120.0 no
H16A N16 H16B . . 120.0 no
C22 N21 C26 . . 118.8(3) no
N21 C22 N22 . . 119.2(3) no
N21 C22 N23 . . 124.6(3) no
N22 C22 N23 . . 116.2(3) no
C22 N22 C221 . . 123.4(3) no
C22 N22 H22 . . 118.3 no
C221 N22 H22 . . 118.3 no
N22 C221 C222 . . 112.9(3) no
N22 C221 C223 . . 110.4(3) no
C222 C221 C223 . . 111.5(3) no
N22 C221 H221 . . 107.3 no
C222 C221 H221 . . 107.3 no
C223 C221 H221 . . 107.3 no
O222 C222 O221 . . 124.5(4) no
O222 C222 C221 . . 120.6(3) no
O221 C222 C221 . . 114.7(3) no
C222 O221 H21E . . 105.6 no
C224 C223 C221 . . 113.1(3) no
C224 C223 H22A . . 109.0 no
C221 C223 H22A . . 109.0 no
C224 C223 H22B . . 109.0 no
C221 C223 H22B . . 109.0 no
H22A C223 H22B . . 107.8 no
O223 C224 O224 . . 123.8(3) no
O223 C224 C223 . . 124.1(3) no
O224 C224 C223 . . 112.0(3) no
C224 O224 K1 . 1_565 142.7(2) no
C224 O224 H224 . . 124.0 no
K1 O224 H224 1_565 . 78.6 no
C22 N23 C24 . . 120.6(3) no
C22 N23 C23 . . 121.0(3) no
C24 N23 C23 . . 118.3(2) no
N23 C23 H23A . . 109.5 no
N23 C23 H23B . . 109.5 no
H23A C23 H23B . . 109.5 no
N23 C23 H23C . . 109.5 no
H23A C23 H23C . . 109.5 no
H23B C23 H23C . . 109.5 no
O24 C24 N23 . . 120.2(3) no
O24 C24 C25 . . 124.0(3) no
N23 C24 C25 . . 115.8(3) no
C24 O24 K1 . . 135.8(2) no
C24 O24 K1 . 3_566 128.2(2) no
K1 O24 K1 . 3_566 93.77(7) no
N25 C25 C26 . . 127.6(3) no
N25 C25 C24 . . 113.8(3) no
C26 C25 C24 . . 118.4(3) no
O25 N25 C25 . . 117.3(3) no
N26 C26 N21 . . 117.6(3) no
N26 C26 C25 . . 121.0(3) no
N21 C26 C25 . . 121.4(3) no
C26 N26 H26A . . 120.0 no
C26 N26 H26B . . 120.0 no
H26A N26 H26B . . 120.0 no
K1 O1 K1 . 3_566 91.69(7) no
K1 O1 H1A . . 93.7 no
K1 O1 H1A 3_566 . 90.0 no
K1 O1 H1B . . 129.0 no
K1 O1 H1B 3_566 . 133.5 no
H1A O1 H1B . . 106.2 no
H2A O2 H2B . . 106.2 no
H3A O3 H3B . . 104.5 no
H4A O4 H4B . . 106.1 no
H5A O5 H5B . . 104.5 no

loop_
_geom_bond_atom_site_label_1
_geom_bond_atom_site_label_2
_geom_bond_site_symmetry_2
_geom_bond_distance
_geom_bond_publ_flag
K1 O1 . 2.758(2) y
K1 O14 . 2.944(2) y
K1 O24 . 2.709(2) y
K1 N15 . 2.902(3) y
N11 C12 . 1.321(4) y
C12 N13 . 1.386(4) y
N13 C14 . 1.394(4) y
C14 C15 . 1.466(4) y
C15 C16 . 1.459(4) y
C16 N11 . 1.338(4) y
C12 N12 . 1.338(4) y
N13 C13 . 1.466(4) y
C14 O14 . 1.231(4) y
C15 N15 . 1.324(4) y
O15 N15 . 1.300(3) y
C16 N16 . 1.309(4) y
C122 O121 . 1.275(4) y
C122 O122 . 1.246(4) y
C124 O123 . 1.211(4) y
C124 O124 . 1.330(4) y
K1 O1 3_466 2.885(3) y
K1 O14 3_466 2.832(2) y
K1 O24 3_466 2.838(2) y
K1 O224 1_545 3.085(2) y
N21 C22 . 1.325(4) y
C22 N23 . 1.381(4) y
N23 C24 . 1.390(4) y
C24 C25 . 1.458(4) y
C25 C26 . 1.445(4) y
C26 N21 . 1.342(4) y
C22 N22 . 1.329(4) y
N23 C23 . 1.470(4) y
C24 O24 . 1.226(4) y
C25 N25 . 1.337(4) y
N25 O25 . 1.292(3) y
C26 N26 . 1.310(4) y
C222 O221 . 1.287(4) y
C222 O222 . 1.228(4) y
C224 O223 . 1.220(4) y
C224 O224 . 1.316(4) y
N12 C121 . 1.466(4) no
N12 H12 . 0.88 no
C122 C121 . 1.534(4) no
C121 C123 . 1.519(4) no
C121 H121 . 1.00 no
C123 C124 . 1.498(4) no
C123 H12A . 0.99 no
C123 H12B . 0.99 no
O124 H124 . 1.12 no
C13 H13A . 0.98 no
C13 H13B . 0.98 no
C13 H13C . 0.98 no
N16 H16A . 0.88 no
N16 H16B . 0.88 no
N22 C221 . 1.442(4) no
N22 H22 . 0.88 no
C221 C222 . 1.502(5) no
C221 C223 . 1.523(5) no
C221 H221 . 1.00 no
O221 H21E . 0.99 no
C223 C224 . 1.507(5) no
C223 H22A . 0.99 no
C223 H22B . 0.99 no
O224 H224 . 1.08 no
C23 H23A . 0.98 no
C23 H23B . 0.98 no
C23 H23C . 0.98 no
N26 H26A . 0.88 no
N26 H26B . 0.88 no
O1 H1A . 0.90 no
O1 H1B . 0.90 no
O2 H2A . 0.90 no
O2 H2B . 0.90 no
O3 H3A . 0.98 no
O3 H3B . 0.98 no
O4 H4A . 0.90 no
O4 H4B . 0.90 no
O5 H5A . 0.98 no
O5 H5B . 0.98 no

loop_
_geom_hbond_atom_site_label_D
_geom_hbond_atom_site_label_H
_geom_hbond_atom_site_label_A
_geom_hbond_site_symmetry_A
_geom_hbond_distance_DH
_geom_hbond_distance_HA
_geom_hbond_distance_DA
_geom_hbond_angle_DHA
_geom_hbond_publ_flag
N12 H12 O2 . 0.88 2.02 2.852(3) 157 y
O124 H124 O121 1_655 1.12 1.45 2.570(3) 172 y
N16 H16A O2 4_645 0.88 2.04 2.910(3) 170 y
N16 H16B O15 . 0.88 1.99 2.634(3) 129 y
N22 H22 O223 . 0.88 2.23 2.781(3) 120 y
O221 H21E O5 1_465 0.99 1.55 2.534(4) 174 y
O224 H224 O15 1_565 1.08 1.44 2.502(3) 167 y
N26 H26A O121 2_575 0.88 2.02 2.875(3) 164 y
N26 H26B O25 . 0.88 2.00 2.637(3) 129 y
N26 H26B O123 3_466 0.88 2.25 2.989(3) 141 y
O1 H1A N25 . 0.90 2.06 2.949(3) 172 y
O1 H1B O4 . 0.90 1.89 2.762(3) 163 y
O2 H2A O3 . 0.90 2.03 2.881(3) 158 y
O2 H2B O122 4_655 0.90 2.02 2.918(3) 174 y
O3 H3A O121 1_655 0.98 1.86 2.771(3) 154 y
O3 H3B O25 3_566 0.98 1.76 2.723(3) 169 y
O4 H4A O222 1_645 0.90 1.80 2.687(4) 171 y
O4 H4B O3 3_466 0.90 1.80 2.672(3) 164 y
O5 H5A O122 2_565 0.98 1.81 2.719(3) 153 y
O5 H5B O4 . 0.98 1.84 2.741(4) 151 y

loop_
_geom_torsion_atom_site_label_1
_geom_torsion_atom_site_label_2
_geom_torsion_atom_site_label_3
_geom_torsion_atom_site_label_4
_geom_torsion_site_symmetry_1
_geom_torsion_site_symmetry_4
_geom_torsion
_geom_torsion_publ_flag
N11 C12 N12 C121 . . 2.0(4) y
C12 N12 C121 C122 . . 57.6(4) y
C12 N12 C121 C123 . . -71.3(4) y
N12 C121 C122 O121 . . 38.6(4) y
N12 C121 C123 C124 . . -64.1(3) y
C121 C123 C124 O123 . . 147.8(3) y
C16 N11 C12 N12 . . 177.1(3) no
C16 N11 C12 N13 . . -2.9(5) no
N13 C12 N12 C121 . . -177.9(3) no
O122 C122 C121 N12 . . -147.5(3) no
O122 C122 C121 C123 . . -18.3(4) no
O121 C122 C121 C123 . . 167.7(2) no
C122 C121 C123 C124 . . 167.9(2) no
C121 C123 C124 O124 . . -33.3(3) no
N11 C12 N13 C14 . . 2.7(5) no
N12 C12 N13 C14 . . -177.4(3) no
N11 C12 N13 C13 . . -176.7(3) no
N12 C12 N13 C13 . . 3.3(4) no
C12 N13 C14 O14 . . 177.7(3) no
C13 N13 C14 O14 . . -2.9(5) no
C12 N13 C14 C15 . . -1.4(4) no
C13 N13 C14 C15 . . 178.0(3) no
N13 C14 O14 K1 . 3_566 -68.2(5) no
C15 C14 O14 K1 . 3_566 110.9(4) no
N13 C14 O14 K1 . . 154.8(2) no
C15 C14 O14 K1 . . -26.2(4) no
O24 K1 O14 C14 . . -162.7(2) no
O1 K1 O14 C14 . . 134.7(2) no
O14 K1 O14 C14 3_466 . -138.8(2) no
O24 K1 O14 C14 3_466 . -29.4(2) no
O1 K1 O14 C14 3_466 . -75.6(2) no
N15 K1 O14 C14 . . 24.4(2) no
O224 K1 O14 C14 1_545 . 53.9(2) no
O24 K1 O14 K1 . 3_566 39.42(6) no
O1 K1 O14 K1 . 3_566 -23.22(7) no
O14 K1 O14 K1 3_466 3_566 63.28(16) no
O24 K1 O14 K1 3_466 3_566 172.72(7) no
O1 K1 O14 K1 3_466 3_566 126.49(7) no
N15 K1 O14 K1 . 3_566 -133.53(10) no
O224 K1 O14 K1 1_545 3_566 -104.00(7) no
O14 C14 C15 N15 . . 2.6(5) no
N13 C14 C15 N15 . . -178.3(3) no
O14 C14 C15 C16 . . -178.4(3) no
N13 C14 C15 C16 . . 0.7(4) no
C16 C15 N15 O15 . . 0.7(5) no
C14 C15 N15 O15 . . 179.5(3) no
C16 C15 N15 K1 . . -155.3(2) no
C14 C15 N15 K1 . . 23.5(4) no
O24 K1 N15 O15 . . 170.80(18) no
O1 K1 N15 O15 . . 105.6(2) no
O14 K1 N15 O15 3_466 . -20.2(3) no
O24 K1 N15 O15 3_466 . -45.4(2) no
O1 K1 N15 O15 3_466 . -103.9(2) no
O14 K1 N15 O15 . . 179.5(2) no
O224 K1 N15 O15 1_545 . 34.47(18) no
O24 K1 N15 C15 . . -33.0(3) no
O1 K1 N15 C15 . . -98.3(2) no
O14 K1 N15 C15 3_466 . 136.0(2) no
O24 K1 N15 C15 3_466 . 110.7(2) no
O1 K1 N15 C15 3_466 . 52.2(2) no
O14 K1 N15 C15 . . -24.3(2) no
O224 K1 N15 C15 1_545 . -169.4(3) no
C12 N11 C16 N16 . . -178.0(3) no
C12 N11 C16 C15 . . 2.1(4) no
N15 C15 C16 N16 . . -2.2(5) no
C14 C15 C16 N16 . . 179.0(3) no
N15 C15 C16 N11 . . 177.8(3) no
C14 C15 C16 N11 . . -1.0(4) no
C26 N21 C22 N22 . . 179.6(3) no
C26 N21 C22 N23 . . -1.6(5) no
N21 C22 N22 C221 . . 15.5(5) y
C22 N22 C221 C222 . . -116.6(3) y
C22 N22 C221 C223 . . 117.9(3) y
N22 C221 C222 O221 . . 36.3(4) y
N22 C221 C223 C224 . . 60.5(4) y
C221 C223 C224 O223 . . -17.3(5) y
N23 C22 N22 C221 . . -163.4(3) no
N22 C221 C222 O222 . . -148.5(3) no
C223 C221 C222 O222 . . -23.6(4) no
C223 C221 C222 O221 . . 161.2(3) no
C222 C221 C223 C224 . . -65.9(4) no
C221 C223 C224 O224 . . 165.7(3) no
O223 C224 O224 K1 . 1_565 108.3(4) no
C223 C224 O224 K1 . 1_565 -74.7(4) no
N21 C22 N23 C24 . . -2.2(5) no
N22 C22 N23 C24 . . 176.6(3) no
N21 C22 N23 C23 . . -177.4(3) no
N22 C22 N23 C23 . . 1.5(4) no
C22 N23 C24 O24 . . -172.6(3) no
C23 N23 C24 O24 . . 2.7(5) no
C22 N23 C24 C25 . . 6.6(4) no
C23 N23 C24 C25 . . -178.0(3) no
N23 C24 O24 K1 . . -92.8(4) no
C25 C24 O24 K1 . . 88.0(4) no
N23 C24 O24 K1 . 3_566 108.6(3) no
C25 C24 O24 K1 . 3_566 -70.6(4) no
O1 K1 O24 C24 . . -110.0(3) no
O14 K1 O24 C24 3_466 . -10.3(3) no
O24 K1 O24 C24 3_466 . 40.8(3) no
O1 K1 O24 C24 3_466 . 75.6(3) no
N15 K1 O24 C24 . . 164.7(3) no
O14 K1 O24 C24 . . 157.3(3) no
O224 K1 O24 C24 1_545 . -110.5(3) no
O1 K1 O24 K1 . 3_566 53.29(7) no
O14 K1 O24 K1 3_466 3_566 152.99(8) no
O24 K1 O24 K1 3_466 3_566 -155.93(9) no
O1 K1 O24 K1 3_466 3_566 -121.12(7) no
N15 K1 O24 K1 . 3_566 -31.99(11) no
O14 K1 O24 K1 . 3_566 -39.42(6) no
O224 K1 O24 K1 1_545 3_566 52.80(13) no
O24 C24 C25 N25 . . -5.6(5) no
N23 C24 C25 N25 . . 175.2(3) no
O24 C24 C25 C26 . . 171.7(3) no
N23 C24 C25 C26 . . -7.5(4) no
C26 C25 N25 O25 . . 3.2(5) no
C24 C25 N25 O25 . . -179.8(3) no
C22 N21 C26 N26 . . 179.7(3) no
C22 N21 C26 C25 . . 0.4(5) no
N25 C25 C26 N26 . . 1.9(5) no
C24 C25 C26 N26 . . -175.0(3) no
N25 C25 C26 N21 . . -178.9(3) no
C24 C25 C26 N21 . . 4.2(5) no
O24 K1 O1 K1 . 3_566 -51.92(7) no
O14 K1 O1 K1 3_466 3_566 -126.08(7) no
O24 K1 O1 K1 3_466 3_566 173.34(11) no
O1 K1 O1 K1 3_466 3_566 -41.78(13) no
N15 K1 O1 K1 . 3_566 75.04(7) no
O14 K1 O1 K1 . 3_566 22.77(6) no
O224 K1 O1 K1 1_545 3_566 127.80(7) no
